data_2017797
loop_
_publ_author_name
'Kennedy, Alan R.'
'Kerr, William J.'
'Paterson, Laura C.'
'Sutherland, Andrew'

_publ_section_title
;
 A tetrahydropentaleno[1,6a-<i>a</i>]naphthalen-4(2<i>H</i>)-one of
 defined relative stereochemistry for use towards Agariblazeispirol C
;
_journal_coeditor_code EG3057
_journal_issue 9
_journal_name_full 'Acta Crystallographica Section C'
_journal_page_first o473
_journal_page_last o474
_journal_paper_doi 10.1107/S0108270110031781
_journal_volume 66
_journal_year 2010
_chemical_formula_iupac 'C20 H24 O2'
_chemical_formula_moiety 'C20 H24 O2'
_chemical_formula_sum 'C20 H24 O2'
_chemical_formula_weight 296.39
_chemical_name_systematic
;
(5a<i>R</i>*,11b<i>R</i>*)-9-methoxy-3,8,11b-trimethyl-
5,6,7,11b-tetrahydro-1<i>H</i>-pentaleno[1,6a-<i>a</i>]naphthalen-
4(2<i>H</i>)-one
;
_space_group_IT_number 14
_symmetry_cell_setting monoclinic
_symmetry_space_group_name_Hall '-P 2ybc'
_symmetry_space_group_name_H-M 'P 1 21/c 1'
_atom_sites_solution_hydrogens geom
_atom_sites_solution_primary direct
_atom_sites_solution_secondary difmap
_audit_creation_method SHELXL-97
_cell_angle_alpha 90.00
_cell_angle_beta 101.117(3)
_cell_angle_gamma 90.00
_cell_formula_units_Z 4
_cell_length_a 10.4995(4)
_cell_length_b 15.4913(5)
_cell_length_c 9.8227(3)
_cell_measurement_reflns_used 3575
_cell_measurement_temperature 123(2)
_cell_measurement_theta_max 29.65
_cell_measurement_theta_min 2.47
_cell_volume 1567.69(9)
_computing_cell_refinement 'CrysAlis CCD (Oxford Diffraction, 2009)'
_computing_data_collection 'CrysAlis CCD (Oxford Diffraction, 2009)'
_computing_data_reduction 'CrysAlis RED (Oxford Diffraction, 2009)'
_computing_molecular_graphics 'ORTEPII (Johnson, 1976)'
_computing_publication_material 'SHELXL97 (Sheldrick, 2008)'
_computing_structure_refinement 'SHELXL97 (Sheldrick, 2008)'
_computing_structure_solution 'SHELXS97 (Sheldrick, 2008)'
_diffrn_ambient_temperature 123(2)
_diffrn_measured_fraction_theta_full 0.997
_diffrn_measured_fraction_theta_max 0.997
_diffrn_measurement_device_type 'Oxford Diffraction Gemini S'
_diffrn_measurement_method \w
_diffrn_radiation_monochromator graphite
_diffrn_radiation_source 'fine-focus sealed tube'
_diffrn_radiation_type MoK\a
_diffrn_radiation_wavelength 0.71073
_diffrn_reflns_av_R_equivalents 0.0368
_diffrn_reflns_av_sigmaI/netI 0.0668
_diffrn_reflns_limit_h_max 13
_diffrn_reflns_limit_h_min -13
_diffrn_reflns_limit_k_max 17
_diffrn_reflns_limit_k_min -20
_diffrn_reflns_limit_l_max 12
_diffrn_reflns_limit_l_min -12
_diffrn_reflns_number 10529
_diffrn_reflns_theta_full 27.49
_diffrn_reflns_theta_max 27.49
_diffrn_reflns_theta_min 2.49
_diffrn_standards_decay_% 0
_diffrn_standards_interval_count 0
_diffrn_standards_number 0
_exptl_absorpt_coefficient_mu 0.079
_exptl_absorpt_correction_type none
_exptl_crystal_colour colourless
_exptl_crystal_density_diffrn 1.256
_exptl_crystal_density_method 'not measured'
_exptl_crystal_description prism
_exptl_crystal_F_000 640
_exptl_crystal_size_max 0.25
_exptl_crystal_size_mid 0.22
_exptl_crystal_size_min 0.22
_refine_diff_density_max 0.288
_refine_diff_density_min -0.244
_refine_ls_extinction_method none
_refine_ls_goodness_of_fit_ref 0.960
_refine_ls_hydrogen_treatment constr
_refine_ls_matrix_type full
_refine_ls_number_parameters 203
_refine_ls_number_reflns 3593
_refine_ls_number_restraints 0
_refine_ls_restrained_S_all 0.960
_refine_ls_R_factor_all 0.0865
_refine_ls_R_factor_gt 0.0467
_refine_ls_shift/su_max 0.000
_refine_ls_shift/su_mean 0.000
_refine_ls_structure_factor_coef Fsqd
_refine_ls_weighting_details 'calc w=1/[\s^2^(Fo^2^)+(0.0488P)^2^+0.0000P] where P=(Fo^2^+2Fc^2^)/3'
_refine_ls_weighting_scheme calc
_refine_ls_wR_factor_gt 0.0910
_refine_ls_wR_factor_ref 0.1000
_reflns_number_gt 2387
_reflns_number_total 3593
_reflns_threshold_expression I>2\s(I)
_cod_data_source_file eg3057.cif
_cod_data_source_block III
_cod_original_sg_symbol_Hall -P2ybc
_cod_original_sg_symbol_H-M 'P 21/c'
_cod_database_code 2017797
_cod_database_fobs_code 2017797

loop_
_symmetry_equiv_pos_as_xyz
'x, y, z'
'-x, y+1/2, -z+1/2'
'-x, -y, -z'
'x, -y-1/2, z-1/2'

loop_
_atom_site_type_symbol
_atom_site_label
_atom_site_fract_x
_atom_site_fract_y
_atom_site_fract_z
_atom_site_U_iso_or_equiv
_atom_site_adp_type
_atom_site_calc_flag
_atom_site_refinement_flags
_atom_site_occupancy
_atom_site_disorder_assembly
_atom_site_disorder_group
O O1 0.50657(12) -0.11712(6) 0.28287(11) 0.0265(3) Uani d . 1 . .
O O2 1.19249(10) 0.17397(7) -0.04017(11) 0.0205(3) Uani d . 1 . .
C C1 0.73083(15) 0.21509(10) 0.30167(16) 0.0208(4) Uani d . 1 . .
H H1A 0.7819 0.2488 0.3790 0.025 Uiso calc R 1 . .
H H1B 0.7206 0.2500 0.2158 0.025 Uiso calc R 1 . .
C C2 0.59672(16) 0.19172(10) 0.33355(17) 0.0215(4) Uani d . 1 . .
H H2A 0.5968 0.1965 0.4341 0.026 Uiso calc R 1 . .
H H2B 0.5281 0.2297 0.2820 0.026 Uiso calc R 1 . .
C C2A 0.57688(15) 0.10005(10) 0.28552(15) 0.0165(3) Uani d . 1 . .
C C3 0.49558(16) 0.03708(10) 0.30614(15) 0.0183(3) Uani d . 1 . .
C C4 0.55223(16) -0.04545(10) 0.27301(15) 0.0195(4) Uani d . 1 . .
C C5 0.68397(15) -0.02758(9) 0.23675(16) 0.0194(4) Uani d . 1 . .
H H5A 0.6935 -0.0584 0.1510 0.023 Uiso calc R 1 . .
H H5B 0.7549 -0.0455 0.3132 0.023 Uiso calc R 1 . .
C C5A 0.68512(15) 0.07072(9) 0.21534(15) 0.0159(3) Uani d . 1 . .
C C6 0.64988(15) 0.09144(10) 0.05950(15) 0.0171(3) Uani d . 1 . .
H H6A 0.5723 0.0577 0.0169 0.021 Uiso calc R 1 . .
H H6B 0.6281 0.1535 0.0471 0.021 Uiso calc R 1 . .
C C7 0.76107(15) 0.07027(10) -0.01358(15) 0.0176(3) Uani d . 1 . .
H H7A 0.7735 0.0069 -0.0138 0.021 Uiso calc R 1 . .
H H7B 0.7383 0.0897 -0.1113 0.021 Uiso calc R 1 . .
C C7A 0.88617(15) 0.11251(9) 0.05505(15) 0.0159(3) Uani d . 1 . .
C C8 0.98528(15) 0.12315(9) -0.02143(15) 0.0160(3) Uani d . 1 . .
C C9 1.09876(15) 0.16510(9) 0.04071(15) 0.0167(3) Uani d . 1 . .
C C10 1.11464(15) 0.19655(10) 0.17470(15) 0.0199(4) Uani d . 1 . .
H H10 1.1914 0.2268 0.2149 0.024 Uiso calc R 1 . .
C C11 1.01747(15) 0.18339(10) 0.24921(16) 0.0196(4) Uani d . 1 . .
H H11 1.0294 0.2042 0.3418 0.023 Uiso calc R 1 . .
C C11A 0.90316(15) 0.14093(9) 0.19352(15) 0.0153(3) Uani d . 1 . .
C C11B 0.80061(15) 0.12821(9) 0.28317(15) 0.0167(3) Uani d . 1 . .
C C12 0.37378(16) 0.04216(11) 0.36289(16) 0.0238(4) Uani d . 1 . .
H H12A 0.3796 0.0907 0.4279 0.036 Uiso calc R 1 . .
H H12B 0.3621 -0.0117 0.4114 0.036 Uiso calc R 1 . .
H H12C 0.2996 0.0508 0.2866 0.036 Uiso calc R 1 . .
C C13 0.96885(15) 0.09056(10) -0.16847(15) 0.0194(4) Uani d . 1 . .
H H13A 1.0511 0.0964 -0.2007 0.029 Uiso calc R 1 . .
H H13B 0.9017 0.1245 -0.2285 0.029 Uiso calc R 1 . .
H H13C 0.9430 0.0297 -0.1717 0.029 Uiso calc R 1 . .
C C14 1.31065(16) 0.21471(12) 0.02047(18) 0.0294(4) Uani d . 1 . .
H H14A 1.2931 0.2740 0.0462 0.044 Uiso calc R 1 . .
H H14B 1.3689 0.2155 -0.0464 0.044 Uiso calc R 1 . .
H H14C 1.3517 0.1827 0.1035 0.044 Uiso calc R 1 . .
C C15 0.86308(16) 0.09359(11) 0.42714(15) 0.0241(4) Uani d . 1 . .
H H15A 0.9122 0.0410 0.4167 0.036 Uiso calc R 1 . .
H H15B 0.7951 0.0804 0.4798 0.036 Uiso calc R 1 . .
H H15C 0.9218 0.1373 0.4768 0.036 Uiso calc R 1 . .

loop_
_atom_site_aniso_label
_atom_site_aniso_U_11
_atom_site_aniso_U_22
_atom_site_aniso_U_33
_atom_site_aniso_U_12
_atom_site_aniso_U_13
_atom_site_aniso_U_23
O1 0.0318(7) 0.0170(6) 0.0305(6) -0.0067(6) 0.0058(5) 0.0006(5)
O2 0.0142(6) 0.0244(6) 0.0233(6) -0.0012(5) 0.0045(5) 0.0011(5)
C1 0.0216(9) 0.0165(8) 0.0244(8) -0.0033(7) 0.0052(7) -0.0057(7)
C2 0.0228(10) 0.0165(8) 0.0257(8) 0.0003(7) 0.0062(7) -0.0024(7)
C2A 0.0177(9) 0.0170(8) 0.0136(7) 0.0035(7) -0.0001(6) 0.0011(6)
C3 0.0193(9) 0.0201(8) 0.0146(8) -0.0001(7) 0.0012(6) 0.0009(6)
C4 0.0236(9) 0.0196(8) 0.0137(7) -0.0042(7) -0.0004(7) 0.0014(6)
C5 0.0224(9) 0.0144(8) 0.0217(8) 0.0019(7) 0.0051(7) -0.0001(6)
C5A 0.0168(9) 0.0134(7) 0.0176(8) -0.0012(7) 0.0036(7) 0.0007(6)
C6 0.0163(9) 0.0161(8) 0.0179(8) -0.0032(7) 0.0006(7) -0.0006(6)
C7 0.0195(9) 0.0181(8) 0.0144(7) -0.0028(7) 0.0009(7) -0.0006(6)
C7A 0.0171(9) 0.0120(7) 0.0173(7) 0.0008(7) 0.0003(6) 0.0015(6)
C8 0.0175(9) 0.0129(7) 0.0171(8) 0.0031(7) 0.0023(7) 0.0017(6)
C9 0.0155(9) 0.0147(8) 0.0201(8) 0.0038(7) 0.0044(7) 0.0037(6)
C10 0.0154(9) 0.0205(8) 0.0222(8) -0.0021(7) 0.0000(7) -0.0015(7)
C11 0.0205(9) 0.0201(8) 0.0171(8) -0.0005(7) 0.0013(7) -0.0033(6)
C11A 0.0157(9) 0.0123(7) 0.0173(8) 0.0015(7) 0.0020(7) 0.0013(6)
C11B 0.0154(9) 0.0178(8) 0.0163(8) -0.0010(7) 0.0017(6) -0.0013(6)
C12 0.0232(10) 0.0272(9) 0.0217(8) -0.0032(8) 0.0058(7) 0.0014(7)
C13 0.0176(9) 0.0213(8) 0.0193(8) -0.0005(7) 0.0036(7) -0.0008(6)
C14 0.0189(10) 0.0391(11) 0.0307(9) -0.0091(8) 0.0059(8) -0.0015(8)
C15 0.0215(9) 0.0329(9) 0.0176(8) -0.0032(8) 0.0027(7) 0.0015(7)

loop_
_atom_type_symbol
_atom_type_description
_atom_type_scat_dispersion_real
_atom_type_scat_dispersion_imag
_atom_type_scat_source
O O 0.0106 0.0060 'International Tables Vol C Tables 4.2.6.8 and 6.1.1.4'
C C 0.0033 0.0016 'International Tables Vol C Tables 4.2.6.8 and 6.1.1.4'
H H 0.0000 0.0000 'International Tables Vol C Tables 4.2.6.8 and 6.1.1.4'

loop_
_geom_angle_atom_site_label_1
_geom_angle_atom_site_label_2
_geom_angle_atom_site_label_3
_geom_angle_site_symmetry_1
_geom_angle_site_symmetry_3
_geom_angle
_geom_angle_publ_flag
C9 O2 C14 . . 117.66(12) ?
C2 C1 C11B . . 106.78(12) ?
C2 C1 H1A . . 110.4 ?
C11B C1 H1A . . 110.4 ?
C2 C1 H1B . . 110.4 ?
C11B C1 H1B . . 110.4 ?
H1A C1 H1B . . 108.6 ?
C2A C2 C1 . . 103.61(12) ?
C2A C2 H2A . . 111.0 ?
C1 C2 H2A . . 111.0 ?
C2A C2 H2B . . 111.0 ?
C1 C2 H2B . . 111.0 ?
H2A C2 H2B . . 109.0 ?
C3 C2A C2 . . 134.25(14) ?
C3 C2A C5A . . 114.12(13) y
C2 C2A C5A . . 110.99(13) ?
C2A C3 C4 . . 107.64(13) y
C2A C3 C12 . . 129.51(14) ?
C4 C3 C12 . . 122.68(13) ?
O1 C4 C3 . . 126.20(14) y
O1 C4 C5 . . 125.01(14) y
C3 C4 C5 . . 108.57(13) y
C4 C5 C5A . . 104.12(12) y
C4 C5 H5A . . 110.9 ?
C5A C5 H5A . . 110.9 ?
C4 C5 H5B . . 110.9 ?
C5A C5 H5B . . 110.9 ?
H5A C5 H5B . . 109.0 ?
C2A C5A C5 . . 102.09(11) y
C2A C5A C6 . . 109.52(12) ?
C5 C5A C6 . . 109.64(12) ?
C2A C5A C11B . . 103.10(11) ?
C5 C5A C11B . . 122.49(13) ?
C6 C5A C11B . . 109.06(11) ?
C7 C6 C5A . . 111.46(12) ?
C7 C6 H6A . . 109.3 ?
C5A C6 H6A . . 109.3 ?
C7 C6 H6B . . 109.3 ?
C5A C6 H6B . . 109.3 ?
H6A C6 H6B . . 108.0 ?
C7A C7 C6 . . 112.21(12) ?
C7A C7 H7A . . 109.2 ?
C6 C7 H7A . . 109.2 ?
C7A C7 H7B . . 109.2 ?
C6 C7 H7B . . 109.2 ?
H7A C7 H7B . . 107.9 ?
C8 C7A C11A . . 120.71(14) ?
C8 C7A C7 . . 118.91(13) ?
C11A C7A C7 . . 120.37(13) ?
C9 C8 C7A . . 118.69(13) ?
C9 C8 C13 . . 120.46(13) ?
C7A C8 C13 . . 120.85(14) ?
C10 C9 O2 . . 122.83(14) ?
C10 C9 C8 . . 121.21(13) ?
O2 C9 C8 . . 115.96(13) ?
C11 C10 C9 . . 119.13(15) ?
C11 C10 H10 . . 120.4 ?
C9 C10 H10 . . 120.4 ?
C10 C11 C11A . . 122.22(14) ?
C10 C11 H11 . . 118.9 ?
C11A C11 H11 . . 118.9 ?
C11 C11A C7A . . 117.95(13) ?
C11 C11A C11B . . 119.10(13) ?
C7A C11A C11B . . 122.94(14) ?
C11A C11B C15 . . 110.61(13) ?
C11A C11B C5A . . 113.98(12) ?
C15 C11B C5A . . 110.82(12) ?
C11A C11B C1 . . 110.76(12) ?
C15 C11B C1 . . 108.71(12) ?
C5A C11B C1 . . 101.54(12) ?
C3 C12 H12A . . 109.5 ?
C3 C12 H12B . . 109.5 ?
H12A C12 H12B . . 109.5 ?
C3 C12 H12C . . 109.5 ?
H12A C12 H12C . . 109.5 ?
H12B C12 H12C . . 109.5 ?
C8 C13 H13A . . 109.5 ?
C8 C13 H13B . . 109.5 ?
H13A C13 H13B . . 109.5 ?
C8 C13 H13C . . 109.5 ?
H13A C13 H13C . . 109.5 ?
H13B C13 H13C . . 109.5 ?
O2 C14 H14A . . 109.5 ?
O2 C14 H14B . . 109.5 ?
H14A C14 H14B . . 109.5 ?
O2 C14 H14C . . 109.5 ?
H14A C14 H14C . . 109.5 ?
H14B C14 H14C . . 109.5 ?
C11B C15 H15A . . 109.5 ?
C11B C15 H15B . . 109.5 ?
H15A C15 H15B . . 109.5 ?
C11B C15 H15C . . 109.5 ?
H15A C15 H15C . . 109.5 ?
H15B C15 H15C . . 109.5 ?

loop_
_geom_bond_atom_site_label_1
_geom_bond_atom_site_label_2
_geom_bond_site_symmetry_2
_geom_bond_distance
_geom_bond_publ_flag
O1 C4 . 1.2206(17) y
O2 C9 . 1.3856(16) ?
O2 C14 . 1.4168(19) ?
C1 C2 . 1.543(2) ?
C1 C11B . 1.560(2) ?
C1 H1A . 0.9900 ?
C1 H1B . 0.9900 ?
C2 C2A . 1.498(2) ?
C2 H2A . 0.9900 ?
C2 H2B . 0.9900 ?
C2A C3 . 1.337(2) y
C2A C5A . 1.508(2) y
C3 C4 . 1.473(2) y
C3 C12 . 1.492(2) ?
C4 C5 . 1.519(2) y
C5 C5A . 1.538(2) y
C5 H5A . 0.9900 ?
C5 H5B . 0.9900 ?
C5A C6 . 1.538(2) ?
C5A C11B . 1.548(2) ?
C6 C7 . 1.519(2) ?
C6 H6A . 0.9900 ?
C6 H6B . 0.9900 ?
C7 C7A . 1.505(2) ?
C7 H7A . 0.9900 ?
C7 H7B . 0.9900 ?
C7A C8 . 1.406(2) ?
C7A C11A . 1.408(2) ?
C8 C9 . 1.391(2) ?
C8 C13 . 1.508(2) ?
C9 C10 . 1.383(2) ?
C10 C11 . 1.381(2) ?
C10 H10 . 0.9500 ?
C11 C11A . 1.385(2) ?
C11 H11 . 0.9500 ?
C11A C11B . 1.5295(19) ?
C11B C15 . 1.536(2) ?
C12 H12A . 0.9800 ?
C12 H12B . 0.9800 ?
C12 H12C . 0.9800 ?
C13 H13A . 0.9800 ?
C13 H13B . 0.9800 ?
C13 H13C . 0.9800 ?
C14 H14A . 0.9800 ?
C14 H14B . 0.9800 ?
C14 H14C . 0.9800 ?
C15 H15A . 0.9800 ?
C15 H15B . 0.9800 ?
C15 H15C . 0.9800 ?

loop_
_geom_torsion_atom_site_label_1
_geom_torsion_atom_site_label_2
_geom_torsion_atom_site_label_3
_geom_torsion_atom_site_label_4
_geom_torsion_site_symmetry_1
_geom_torsion_site_symmetry_2
_geom_torsion_site_symmetry_3
_geom_torsion_site_symmetry_4
_geom_torsion
_geom_torsion_publ_flag
C11B C1 C2 C2A . . . . -18.47(16) ?
C1 C2 C2A C3 . . . . 164.77(18) ?
C1 C2 C2A C5A . . . . -5.25(16) ?
C2 C2A C3 C4 . . . . -160.49(17) ?
C5A C2A C3 C4 . . . . 9.30(18) ?
C2 C2A C3 C12 . . . . 14.8(3) ?
C5A C2A C3 C12 . . . . -175.45(15) ?
C2A C3 C4 O1 . . . . 178.17(16) ?
C12 C3 C4 O1 . . . . 2.5(2) ?
C2A C3 C4 C5 . . . . 3.30(16) ?
C12 C3 C4 C5 . . . . -172.35(14) ?
O1 C4 C5 C5A . . . . 171.36(15) ?
C3 C4 C5 C5A . . . . -13.69(15) ?
C3 C2A C5A C5 . . . . -17.56(17) ?
C2 C2A C5A C5 . . . . 154.63(13) ?
C3 C2A C5A C6 . . . . 98.59(15) ?
C2 C2A C5A C6 . . . . -89.23(15) ?
C3 C2A C5A C11B . . . . -145.42(13) ?
C2 C2A C5A C11B . . . . 26.77(16) ?
C4 C5 C5A C2A . . . . 17.60(15) ?
C4 C5 C5A C6 . . . . -98.45(13) ?
C4 C5 C5A C11B . . . . 131.89(13) ?
C2A C5A C6 C7 . . . . 175.00(12) ?
C5 C5A C6 C7 . . . . -73.75(15) ?
C11B C5A C6 C7 . . . . 62.85(15) ?
C5A C6 C7 C7A . . . . -53.29(16) ?
C6 C7 C7A C8 . . . . -159.64(13) ?
C6 C7 C7A C11A . . . . 20.26(19) ?
C11A C7A C8 C9 . . . . -2.3(2) ?
C7 C7A C8 C9 . . . . 177.62(13) ?
C11A C7A C8 C13 . . . . 178.29(14) ?
C7 C7A C8 C13 . . . . -1.8(2) ?
C14 O2 C9 C10 . . . . 2.1(2) ?
C14 O2 C9 C8 . . . . -178.66(13) ?
C7A C8 C9 C10 . . . . -0.4(2) ?
C13 C8 C9 C10 . . . . 179.01(14) ?
C7A C8 C9 O2 . . . . -179.68(12) ?
C13 C8 C9 O2 . . . . -0.24(19) ?
O2 C9 C10 C11 . . . . -178.68(13) ?
C8 C9 C10 C11 . . . . 2.1(2) ?
C9 C10 C11 C11A . . . . -1.1(2) ?
C10 C11 C11A C7A . . . . -1.5(2) ?
C10 C11 C11A C11B . . . . 179.47(14) ?
C8 C7A C11A C11 . . . . 3.2(2) ?
C7 C7A C11A C11 . . . . -176.70(14) ?
C8 C7A C11A C11B . . . . -177.80(13) ?
C7 C7A C11A C11B . . . . 2.3(2) ?
C11 C11A C11B C15 . . . . -47.50(18) ?
C7A C11A C11B C15 . . . . 133.51(15) ?
C11 C11A C11B C5A . . . . -173.15(13) ?
C7A C11A C11B C5A . . . . 7.9(2) ?
C11 C11A C11B C1 . . . . 73.11(18) ?
C7A C11A C11B C1 . . . . -105.89(16) ?
C2A C5A C11B C11A . . . . -155.26(12) ?
C5 C5A C11B C11A . . . . 90.97(16) ?
C6 C5A C11B C11A . . . . -38.93(16) ?
C2A C5A C11B C15 . . . . 79.20(14) ?
C5 C5A C11B C15 . . . . -34.57(18) ?
C6 C5A C11B C15 . . . . -164.48(12) ?
C2A C5A C11B C1 . . . . -36.13(14) ?
C5 C5A C11B C1 . . . . -149.90(13) ?
C6 C5A C11B C1 . . . . 80.19(13) ?
C2 C1 C11B C11A . . . . 155.68(13) ?
C2 C1 C11B C15 . . . . -82.59(15) ?
C2 C1 C11B C5A . . . . 34.29(14) ?
